data_4036417
loop_
_publ_author_name
'Jinadasa, R. G. Waruna'
'Fang, Yuanyuan'
'Kumar, Siddhartha'
'Osinski, Allen J.'
'Jiang, Xiaoqin'
'Ziegler, Christopher J.'
'Kadish, Karl M.'
'Wang, Hong'

_publ_section_title
;
 \b-Functionalized Push-Pull opp-Dibenzoporphyrins.
;
_journal_issue 24
_journal_name_full 'The Journal of organic chemistry'
_journal_page_first 12076
_journal_page_last 12087
_journal_paper_doi 10.1021/acs.joc.5b01906
_journal_volume 80
_journal_year 2015
_chemical_formula_sum 'C87 H75 N5 O5 Zn'
_chemical_formula_weight 1335.89
_space_group_IT_number 2
_space_group_name_Hall '-P 1'
_space_group_name_H-M_alt 'P -1'
_symmetry_cell_setting triclinic
_symmetry_space_group_name_H-M 'P -1'
_atom_sites_solution_hydrogens geom
_atom_sites_solution_primary direct
_atom_sites_solution_secondary difmap
_audit_creation_method SHELXL-97
_cell_angle_alpha 74.012(4)
_cell_angle_beta 83.444(4)
_cell_angle_gamma 84.650(4)
_cell_formula_units_Z 2
_cell_length_a 10.0862(11)
_cell_length_b 16.0872(18)
_cell_length_c 23.252(3)
_cell_measurement_temperature 100(2)
_cell_volume 3595.6(7)
_computing_structure_refinement 'SHELXL-97 (Sheldrick, 2008)'
_computing_structure_solution 'SHELXS-97 (Sheldrick, 2008)'
_diffrn_ambient_temperature 100(2)
_diffrn_measured_fraction_theta_full 0.961
_diffrn_measured_fraction_theta_max 0.961
_diffrn_radiation_monochromator graphite
_diffrn_radiation_source 'fine-focus sealed tube'
_diffrn_radiation_type CuK\a
_diffrn_radiation_wavelength 1.54178
_diffrn_reflns_av_R_equivalents 0.0321
_diffrn_reflns_av_sigmaI/netI 0.0334
_diffrn_reflns_limit_h_max 11
_diffrn_reflns_limit_h_min -11
_diffrn_reflns_limit_k_max 17
_diffrn_reflns_limit_k_min -18
_diffrn_reflns_limit_l_max 25
_diffrn_reflns_limit_l_min -26
_diffrn_reflns_number 39320
_diffrn_reflns_theta_full 63.00
_diffrn_reflns_theta_max 63.00
_diffrn_reflns_theta_min 1.98
_exptl_absorpt_coefficient_mu 0.920
_exptl_absorpt_correction_T_max 0.7527
_exptl_absorpt_correction_T_min 0.6138
_exptl_absorpt_correction_type multi-scan
_exptl_absorpt_process_details SADABS
_exptl_crystal_colour Red
_exptl_crystal_density_diffrn 1.234
_exptl_crystal_density_meas ?
_exptl_crystal_density_method 'not measured'
_exptl_crystal_description Block
_exptl_crystal_F_000 1404
_exptl_crystal_size_max .408
_exptl_crystal_size_mid .191
_exptl_crystal_size_min .110
_refine_diff_density_max 2.489
_refine_diff_density_min -0.626
_refine_diff_density_rms 0.083
_refine_ls_extinction_method none
_refine_ls_goodness_of_fit_ref 1.048
_refine_ls_hydrogen_treatment constr
_refine_ls_matrix_type full
_refine_ls_number_parameters 894
_refine_ls_number_reflns 11164
_refine_ls_number_restraints 114
_refine_ls_restrained_S_all 1.070
_refine_ls_R_factor_all 0.0678
_refine_ls_R_factor_gt 0.0649
_refine_ls_shift/su_max 0.001
_refine_ls_shift/su_mean 0.000
_refine_ls_structure_factor_coef Fsqd
_refine_ls_weighting_details 'calc w=1/[\s^2^(Fo^2^)+(0.1068P)^2^+6.0428P] where P=(Fo^2^+2Fc^2^)/3'
_refine_ls_weighting_scheme calc
_refine_ls_wR_factor_gt 0.1826
_refine_ls_wR_factor_ref 0.1857
_reflns_number_gt 10466
_reflns_number_total 11164
_reflns_threshold_expression >2sigma(I)
_cod_data_source_file jo5b01906_si_002.cif
_cod_data_source_block W135
_cod_depositor_comments
;
The following automatic conversions were performed:

data item '_refine_ls_hydrogen_treatment' value 'Constr' was changed
to 'constr' in accordance with the
/home/saulius/struct/COD-crude-data/automatic-downloads/DataCite-retrospective/ACS/depositions/lib/dictionaries/cif_core.dic
dictionary named 'cif_core.dic' version 2.4.2 last updated on
2011-04-26.

data item '_symmetry_cell_setting' value 'Triclinic' was changed to
'triclinic' in accordance with the
/home/saulius/struct/COD-crude-data/automatic-downloads/DataCite-retrospective/ACS/depositions/lib/dictionaries/cif_core.dic
dictionary named 'cif_core.dic' version 2.4.2 last updated on
2011-04-26.

data item '_exptl_crystal_density_meas' value 'not measured' was
changed to '?' -- the value is perceived as not measured.

Automatic conversion script
Id: cif_fix_values 6909 2019-04-08 15:41:33Z antanas 
;
_cod_original_sg_symbol_H-M P-1
_cod_database_code 4036417

loop_
_symmetry_equiv_pos_as_xyz
'x, y, z'
'-x, -y, -z'

loop_
_atom_site_label
_atom_site_type_symbol
_atom_site_fract_x
_atom_site_fract_y
_atom_site_fract_z
_atom_site_U_iso_or_equiv
_atom_site_adp_type
_atom_site_occupancy
_atom_site_symmetry_multiplicity
_atom_site_calc_flag
_atom_site_refinement_flags
C1 C 1.4359(4) 0.0707(3) 1.23152(18) 0.0584(12) Uani 1 1 d .
H1 H 1.4709 0.0381 1.2678 0.070 Uiso 1 1 calc R
C2 C 1.3045(5) 0.0662(4) 1.2234(2) 0.0805(17) Uani 1 1 d U
H2 H 1.2475 0.0327 1.2549 0.097 Uiso 1 1 calc R
C3 C 1.5166(4) 0.1224(3) 1.18721(18) 0.0480(10) Uani 1 1 d .
H3 H 1.6068 0.1274 1.1933 0.058 Uiso 1 1 calc R
C4 C 1.2542(5) 0.1104(4) 1.1692(2) 0.0666(14) Uani 1 1 d U
H4 H 1.1639 0.1057 1.1631 0.080 Uiso 1 1 calc R
C5 C 1.4660(4) 0.1676(3) 1.13349(17) 0.0440(9) Uani 1 1 d .
H5 H 1.5219 0.2033 1.1027 0.053 Uiso 1 1 calc R
C6 C 1.3364(4) 0.1609(2) 1.12472(15) 0.0369(8) Uani 1 1 d .
C7 C 1.2338(3) 0.1704(2) 1.02881(15) 0.0331(7) Uani 1 1 d .
C8 C 1.2834(3) 0.2987(2) 1.04652(15) 0.0304(7) Uani 1 1 d .
C9 C 1.1993(3) 0.2431(2) 0.97637(15) 0.0301(7) Uani 1 1 d .
C10 C 1.2293(3) 0.3198(2) 0.98701(15) 0.0296(7) Uani 1 1 d .
C11 C 1.1455(3) 0.2410(2) 0.92524(14) 0.0304(7) Uani 1 1 d .
H11 H 1.1268 0.1880 0.9182 0.036 Uiso 1 1 calc R
C12 C 1.2050(3) 0.3991(2) 0.94762(14) 0.0286(7) Uani 1 1 d .
H12 H 1.2268 0.4511 0.9551 0.034 Uiso 1 1 calc R
C13 C 1.1192(3) 0.32189(19) 0.88355(14) 0.0264(7) Uani 1 1 d .
C14 C 1.1458(3) 0.3998(2) 0.89535(14) 0.0261(6) Uani 1 1 d .
C15 C 1.0570(3) 0.34664(19) 0.82729(14) 0.0256(6) Uani 1 1 d .
C16 C 1.0159(3) 0.29014(19) 0.79741(14) 0.0260(7) Uani 1 1 d .
C17 C 1.0498(3) 0.1950(2) 0.82158(14) 0.0291(7) Uani 1 1 d .
C18 C 0.9567(4) 0.1402(2) 0.85691(15) 0.0327(7) Uani 1 1 d .
H18 H 0.8668 0.1613 0.8636 0.039 Uiso 1 1 calc R
C19 C 1.1785(4) 0.1613(2) 0.80965(16) 0.0396(8) Uani 1 1 d .
H19 H 1.2413 0.1974 0.7830 0.048 Uiso 1 1 calc R
C20 C 0.9961(4) 0.0531(2) 0.88270(16) 0.0364(8) Uani 1 1 d .
H20 H 0.9320 0.0155 0.9067 0.044 Uiso 1 1 calc R
C21 C 1.2163(4) 0.0754(2) 0.83620(17) 0.0434(9) Uani 1 1 d .
H21 H 1.3055 0.0538 0.8283 0.052 Uiso 1 1 calc R
C22 C 1.1270(4) 0.0211(2) 0.87375(15) 0.0340(8) Uani 1 1 d .
C23 C 1.1734(4) -0.0715(2) 0.90509(16) 0.0403(8) Uani 1 1 d .
H23 H 1.2732 -0.0769 0.8985 0.048 Uiso 1 1 calc R
C24 C 1.1197(4) -0.1363(2) 0.87944(19) 0.0451(9) Uani 1 1 d .
H24A H 1.1594 -0.1943 0.8976 0.068 Uiso 1 1 calc R
H24B H 1.1425 -0.1212 0.8359 0.068 Uiso 1 1 calc R
H24C H 1.0223 -0.1357 0.8881 0.068 Uiso 1 1 calc R
C25 C 1.1349(5) -0.0923(2) 0.97300(17) 0.0483(10) Uani 1 1 d .
H25A H 1.0373 -0.0910 0.9809 0.072 Uiso 1 1 calc R
H25B H 1.1695 -0.0492 0.9891 0.072 Uiso 1 1 calc R
H25C H 1.1734 -0.1501 0.9925 0.072 Uiso 1 1 calc R
C26 C 0.9532(3) 0.31448(19) 0.74380(14) 0.0258(6) Uani 1 1 d .
C27 C 0.9171(3) 0.2535(2) 0.71446(15) 0.0302(7) Uani 1 1 d .
H27 H 0.9271 0.1921 0.7286 0.036 Uiso 1 1 calc R
C28 C 0.8661(3) 0.29961(19) 0.66287(15) 0.0302(7) Uani 1 1 d .
H28 H 0.8342 0.2767 0.6339 0.036 Uiso 1 1 calc R
C29 C 0.8694(3) 0.38922(19) 0.66031(14) 0.0248(6) Uani 1 1 d .
C30 C 0.8283(3) 0.45643(19) 0.61125(13) 0.0238(6) Uani 1 1 d .
C31 C 0.7794(3) 0.42813(18) 0.56163(13) 0.0236(6) Uani 1 1 d .
C32 C 0.6433(3) 0.42250(19) 0.55850(14) 0.0258(6) Uani 1 1 d .
H32 H 0.5800 0.4333 0.5895 0.031 Uiso 1 1 calc R
C33 C 0.8692(3) 0.40911(19) 0.51674(14) 0.0267(7) Uani 1 1 d .
H33 H 0.9624 0.4104 0.5190 0.032 Uiso 1 1 calc R
C34 C 0.6005(3) 0.4011(2) 0.51027(15) 0.0284(7) Uani 1 1 d .
H34 H 0.5076 0.3974 0.5088 0.034 Uiso 1 1 calc R
C35 C 0.8249(3) 0.3880(2) 0.46822(14) 0.0280(7) Uani 1 1 d .
H35 H 0.8882 0.3756 0.4377 0.034 Uiso 1 1 calc R
C36 C 0.6896(3) 0.38495(19) 0.46402(14) 0.0279(7) Uani 1 1 d .
C37 C 0.6349(4) 0.3648(2) 0.41118(16) 0.0390(8) Uani 1 1 d .
H37 H 0.5648 0.4119 0.3968 0.047 Uiso 1 1 calc R
C38 C 0.5649(4) 0.2813(3) 0.4309(2) 0.0552(11) Uani 1 1 d U
H38A H 0.5238 0.2728 0.3969 0.083 Uiso 1 1 calc R
H38B H 0.4955 0.2842 0.4635 0.083 Uiso 1 1 calc R
H38C H 0.6299 0.2328 0.4450 0.083 Uiso 1 1 calc R
C39 C 0.7381(4) 0.3673(3) 0.35833(17) 0.0471(9) Uani 1 1 d .
H39A H 0.8077 0.3207 0.3698 0.071 Uiso 1 1 calc R
H39B H 0.7784 0.4234 0.3463 0.071 Uiso 1 1 calc R
H39C H 0.6951 0.3595 0.3246 0.071 Uiso 1 1 calc R
C40 C 0.8331(3) 0.54496(18) 0.60459(13) 0.0219(6) Uani 1 1 d .
C41 C 0.8635(3) 0.66784(18) 0.62599(13) 0.0225(6) Uani 1 1 d .
C42 C 0.8016(3) 0.61508(18) 0.55141(14) 0.0226(6) Uani 1 1 d .
C43 C 0.8225(3) 0.69265(19) 0.56473(13) 0.0226(6) Uani 1 1 d .
C44 C 0.7632(3) 0.61755(19) 0.49493(13) 0.0226(6) Uani 1 1 d .
H44 H 0.7470 0.5651 0.4864 0.027 Uiso 1 1 calc R
C45 C 0.8111(3) 0.77109(19) 0.52040(13) 0.0230(6) Uani 1 1 d .
H45 H 0.8285 0.8233 0.5289 0.028 Uiso 1 1 calc R
C46 C 0.7486(3) 0.69575(19) 0.45118(13) 0.0240(6) Uani 1 1 d .
C47 C 0.7746(3) 0.77369(19) 0.46379(14) 0.0248(6) Uani 1 1 d .
C48 C 0.7008(3) 0.6927(2) 0.39344(14) 0.0292(7) Uani 1 1 d .
C49 C 0.7591(4) 0.6317(2) 0.36411(15) 0.0366(8) Uani 1 1 d .
H49 H 0.8323 0.5941 0.3799 0.044 Uiso 1 1 calc R
C50 C 0.5939(4) 0.7459(2) 0.36915(16) 0.0396(8) Uani 1 1 d .
H50 H 0.5533 0.7878 0.3887 0.048 Uiso 1 1 calc R
C51 C 0.7102(5) 0.6258(3) 0.31159(17) 0.0485(10) Uani 1 1 d .
H51 H 0.7511 0.5846 0.2916 0.058 Uiso 1 1 calc R
C52 C 0.5440(5) 0.7402(3) 0.31746(18) 0.0517(11) Uani 1 1 d .
H52 H 0.4702 0.7775 0.3021 0.062 Uiso 1 1 calc R
C53 C 0.6022(5) 0.6799(3) 0.28844(17) 0.0529(11) Uani 1 1 d .
C54 C 0.4713(9) 0.7369(6) 0.2051(3) 0.126(3) Uani 1 1 d U
H54A H 0.3799 0.7239 0.2225 0.189 Uiso 1 1 calc R
H54B H 0.4800 0.7380 0.1625 0.189 Uiso 1 1 calc R
H54C H 0.4907 0.7935 0.2091 0.189 Uiso 1 1 calc R
C55 C 0.7682(3) 0.85999(19) 0.41810(14) 0.0260(6) Uani 1 1 d .
C56 C 0.8277(3) 0.8710(2) 0.35912(14) 0.0299(7) Uani 1 1 d .
H56 H 0.8719 0.8224 0.3477 0.036 Uiso 1 1 calc R
C57 C 0.7067(3) 0.9324(2) 0.43312(14) 0.0281(7) Uani 1 1 d .
H57 H 0.6667 0.9268 0.4729 0.034 Uiso 1 1 calc R
C58 C 0.8234(3) 0.9504(2) 0.31742(15) 0.0323(7) Uani 1 1 d .
H58 H 0.8643 0.9561 0.2778 0.039 Uiso 1 1 calc R
C59 C 0.7014(3) 1.0134(2) 0.39185(15) 0.0294(7) Uani 1 1 d .
H59 H 0.6587 1.0622 0.4036 0.035 Uiso 1 1 calc R
C60 C 0.7590(3) 1.0228(2) 0.33332(14) 0.0285(7) Uani 1 1 d .
C61 C 0.6906(4) 1.1728(2) 0.30225(17) 0.0398(8) Uani 1 1 d .
H61A H 0.5963 1.1620 0.3148 0.060 Uiso 1 1 calc R
H61B H 0.6973 1.2222 0.2665 0.060 Uiso 1 1 calc R
H61C H 0.7315 1.1856 0.3348 0.060 Uiso 1 1 calc R
C62 C 0.8910(3) 0.72423(19) 0.65872(14) 0.0252(6) Uani 1 1 d .
C63 C 0.8572(3) 0.81881(19) 0.63440(14) 0.0264(7) Uani 1 1 d .
C64 C 0.7250(3) 0.8512(2) 0.63084(14) 0.0294(7) Uani 1 1 d .
H64 H 0.6554 0.8124 0.6440 0.035 Uiso 1 1 calc R
C65 C 0.9564(3) 0.8779(2) 0.61474(15) 0.0319(7) Uani 1 1 d .
H65 H 1.0478 0.8575 0.6162 0.038 Uiso 1 1 calc R
C66 C 0.6930(3) 0.9383(2) 0.60863(15) 0.0312(7) Uani 1 1 d .
H66 H 0.6017 0.9586 0.6064 0.037 Uiso 1 1 calc R
C67 C 0.9237(4) 0.9654(2) 0.59320(16) 0.0366(8) Uani 1 1 d .
H67 H 0.9930 1.0045 0.5808 0.044 Uiso 1 1 calc R
C68 C 0.7915(4) 0.9973(2) 0.58933(16) 0.0339(8) Uani 1 1 d .
C69 C 0.7525(4) 1.0937(2) 0.5681(2) 0.0466(10) Uani 1 1 d U
H69 H 0.6735 1.1023 0.5442 0.056 Uiso 1 1 calc R
C70 C 0.8612(6) 1.1472(3) 0.5314(3) 0.0913(19) Uani 1 1 d U
H70A H 0.9378 1.1408 0.5550 0.137 Uiso 1 1 calc R
H70B H 0.8283 1.2083 0.5199 0.137 Uiso 1 1 calc R
H70C H 0.8889 1.1278 0.4951 0.137 Uiso 1 1 calc R
C71 C 0.7139(6) 1.1279(3) 0.6233(3) 0.0736(15) Uani 1 1 d U
H71A H 0.6402 1.0960 0.6481 0.110 Uiso 1 1 calc R
H71B H 0.6858 1.1896 0.6104 0.110 Uiso 1 1 calc R
H71C H 0.7912 1.1200 0.6467 0.110 Uiso 1 1 calc R
C72 C 0.9473(3) 0.70027(19) 0.71427(14) 0.0275(7) Uani 1 1 d .
C73 C 0.9754(4) 0.7604(2) 0.74586(15) 0.0335(8) Uani 1 1 d .
H73 H 0.9564 0.8214 0.7342 0.040 Uiso 1 1 calc R
C74 C 1.0341(4) 0.7146(2) 0.79539(15) 0.0329(7) Uani 1 1 d .
H74 H 1.0649 0.7374 0.8247 0.039 Uiso 1 1 calc R
C75 C 1.0409(3) 0.6253(2) 0.79547(14) 0.0272(7) Uani 1 1 d .
C76 C 1.0939(3) 0.55841(19) 0.84105(14) 0.0246(6) Uani 1 1 d .
C77 C 1.1533(3) 0.58675(19) 0.88801(14) 0.0261(7) Uani 1 1 d .
C78 C 1.0762(3) 0.5959(2) 0.93982(14) 0.0277(7) Uani 1 1 d .
H78 H 0.9832 0.5874 0.9443 0.033 Uiso 1 1 calc R
C79 C 1.2880(3) 0.6032(2) 0.88144(15) 0.0300(7) Uani 1 1 d .
H79 H 1.3414 0.6000 0.8457 0.036 Uiso 1 1 calc R
C80 C 1.1332(3) 0.6173(2) 0.98495(14) 0.0286(7) Uani 1 1 d .
H80 H 1.0789 0.6228 1.0201 0.034 Uiso 1 1 calc R
C81 C 1.3449(3) 0.6244(2) 0.92664(15) 0.0306(7) Uani 1 1 d .
H81 H 1.4372 0.6348 0.9216 0.037 Uiso 1 1 calc R
C82 C 1.2689(3) 0.6308(2) 0.97949(15) 0.0288(7) Uani 1 1 d .
C83 C 1.3374(3) 0.6500(2) 1.02888(15) 0.0335(7) Uani 1 1 d .
H83 H 1.3867 0.7036 1.0107 0.040 Uiso 1 1 calc R
C84 C 1.2407(4) 0.6661(2) 1.08089(16) 0.0380(8) Uani 1 1 d .
H84A H 1.1759 0.7142 1.0655 0.057 Uiso 1 1 calc R
H84B H 1.2909 0.6807 1.1101 0.057 Uiso 1 1 calc R
H84C H 1.1933 0.6137 1.1005 0.057 Uiso 1 1 calc R
C85 C 1.4402(4) 0.5759(3) 1.05296(18) 0.0465(9) Uani 1 1 d .
H85A H 1.4853 0.5894 1.0842 0.070 Uiso 1 1 calc R
H85B H 1.5064 0.5689 1.0201 0.070 Uiso 1 1 calc R
H85C H 1.3947 0.5221 1.0700 0.070 Uiso 1 1 calc R
C86 C 1.0953(3) 0.46965(19) 0.84644(13) 0.0245(6) Uani 1 1 d .
C87 C 0.6242(6) 0.4804(5) 0.7651(3) 0.0878(17) Uani 1 1 d U
H87A H 0.5734 0.5284 0.7392 0.132 Uiso 1 1 calc R
H87B H 0.5667 0.4535 0.8010 0.132 Uiso 1 1 calc R
H87C H 0.6554 0.4373 0.7430 0.132 Uiso 1 1 calc R
N1 N 1.0428(3) 0.43486(16) 0.80729(11) 0.0246(5) Uani 1 1 d .
N2 N 0.9214(3) 0.39713(16) 0.71028(11) 0.0248(5) Uani 1 1 d .
N3 N 0.8716(2) 0.57965(15) 0.64721(11) 0.0229(5) Uani 1 1 d .
N4 N 0.9864(3) 0.61769(16) 0.74573(11) 0.0257(5) Uani 1 1 d .
N5 N 1.2850(3) 0.20833(18) 1.06872(13) 0.0351(7) Uani 1 1 d .
O1 O 1.3189(2) 0.34711(16) 1.07248(11) 0.0382(6) Uani 1 1 d .
O2 O 1.2213(3) 0.09396(15) 1.03795(11) 0.0410(6) Uani 1 1 d .
O3 O 0.5635(4) 0.6717(3) 0.23610(15) 0.0830(12) Uani 1 1 d U
O4 O 0.7585(2) 1.09795(14) 0.28862(10) 0.0359(5) Uani 1 1 d .
O5 O 0.7356(2) 0.51227(16) 0.78215(11) 0.0364(5) Uani 1 1 d .
H5A H 0.7242 0.5362 0.8156 0.044 Uiso 1 1 calc R
Zn1 Zn 0.93219(4) 0.50745(2) 0.733386(17) 0.02382(15) Uani 1 1 d .

loop_
_atom_site_aniso_label
_atom_site_aniso_U_11
_atom_site_aniso_U_22
_atom_site_aniso_U_33
_atom_site_aniso_U_23
_atom_site_aniso_U_13
_atom_site_aniso_U_12
C1 0.058(3) 0.080(3) 0.028(2) 0.002(2) -0.0164(18) 0.010(2)
C2 0.063(3) 0.116(4) 0.042(2) 0.018(3) -0.011(2) -0.010(3)
C3 0.046(2) 0.060(2) 0.037(2) -0.0078(19) -0.0170(17) 0.0055(18)
C4 0.049(2) 0.096(3) 0.039(2) 0.012(2) -0.0116(19) -0.008(2)
C5 0.050(2) 0.046(2) 0.033(2) -0.0011(17) -0.0148(17) -0.0022(17)
C6 0.0429(19) 0.0399(19) 0.0244(17) -0.0021(15) -0.0115(15) 0.0055(15)
C7 0.0397(18) 0.0307(18) 0.0259(17) -0.0007(14) -0.0093(14) -0.0010(14)
C8 0.0334(16) 0.0320(17) 0.0254(16) -0.0058(14) -0.0091(13) 0.0023(13)
C9 0.0352(17) 0.0267(16) 0.0251(16) 0.0004(13) -0.0087(13) -0.0002(13)
C10 0.0315(16) 0.0312(17) 0.0256(17) -0.0062(14) -0.0082(13) 0.0020(13)
C11 0.0416(18) 0.0230(15) 0.0251(16) -0.0024(13) -0.0084(14) -0.0006(13)
C12 0.0323(16) 0.0284(16) 0.0253(16) -0.0059(13) -0.0094(13) 0.0002(13)
C13 0.0338(16) 0.0212(15) 0.0230(16) -0.0034(12) -0.0067(13) 0.0016(12)
C14 0.0304(15) 0.0236(15) 0.0233(16) -0.0038(13) -0.0063(12) 0.0009(12)
C15 0.0344(16) 0.0211(15) 0.0202(15) -0.0034(12) -0.0058(12) 0.0016(12)
C16 0.0366(16) 0.0199(15) 0.0203(15) -0.0037(12) -0.0042(13) 0.0017(12)
C17 0.0477(19) 0.0198(15) 0.0196(15) -0.0031(12) -0.0099(14) -0.0003(13)
C18 0.0454(19) 0.0235(16) 0.0295(17) -0.0057(14) -0.0084(14) -0.0015(14)
C19 0.051(2) 0.0260(17) 0.0328(19) 0.0016(14) 0.0032(16) 0.0039(15)
C20 0.053(2) 0.0250(16) 0.0293(18) -0.0013(14) -0.0073(15) -0.0086(15)
C21 0.051(2) 0.0300(18) 0.041(2) -0.0028(16) 0.0037(17) 0.0081(16)
C22 0.053(2) 0.0241(16) 0.0247(17) -0.0066(13) -0.0067(15) 0.0011(14)
C23 0.058(2) 0.0248(17) 0.0339(19) -0.0018(15) -0.0074(16) 0.0028(15)
C24 0.062(2) 0.0240(17) 0.047(2) -0.0071(16) -0.0078(19) 0.0013(16)
C25 0.074(3) 0.0310(19) 0.034(2) 0.0025(16) -0.0135(19) 0.0033(18)
C26 0.0359(16) 0.0188(14) 0.0222(15) -0.0039(12) -0.0048(13) -0.0012(12)
C27 0.0470(19) 0.0166(14) 0.0272(17) -0.0050(13) -0.0074(14) -0.0002(13)
C28 0.0461(19) 0.0200(15) 0.0268(17) -0.0067(13) -0.0117(14) -0.0022(13)
C29 0.0323(16) 0.0218(15) 0.0214(15) -0.0064(12) -0.0050(12) -0.0020(12)
C30 0.0286(15) 0.0219(15) 0.0211(15) -0.0053(12) -0.0059(12) -0.0001(11)
C31 0.0329(16) 0.0133(13) 0.0236(15) -0.0007(11) -0.0078(12) -0.0024(11)
C32 0.0301(16) 0.0229(15) 0.0238(16) -0.0048(12) -0.0028(12) -0.0021(12)
C33 0.0272(15) 0.0258(15) 0.0285(16) -0.0076(13) -0.0067(13) -0.0026(12)
C34 0.0278(15) 0.0270(16) 0.0303(17) -0.0052(13) -0.0077(13) -0.0026(12)
C35 0.0332(16) 0.0289(16) 0.0233(16) -0.0093(13) -0.0011(13) -0.0031(13)
C36 0.0370(17) 0.0220(15) 0.0255(16) -0.0047(13) -0.0080(13) -0.0048(12)
C37 0.0431(19) 0.046(2) 0.0338(19) -0.0169(16) -0.0151(16) -0.0004(16)
C38 0.052(2) 0.073(3) 0.059(3) -0.044(2) 0.0042(19) -0.024(2)
C39 0.061(2) 0.055(2) 0.034(2) -0.0236(18) -0.0055(18) -0.0130(19)
C40 0.0260(14) 0.0193(14) 0.0206(15) -0.0046(12) -0.0054(12) -0.0009(11)
C41 0.0275(15) 0.0192(14) 0.0193(15) -0.0013(12) -0.0051(12) -0.0017(11)
C42 0.0228(14) 0.0203(14) 0.0237(15) -0.0032(12) -0.0042(12) -0.0019(11)
C43 0.0260(14) 0.0205(14) 0.0217(15) -0.0053(12) -0.0051(12) -0.0006(11)
C44 0.0246(14) 0.0214(14) 0.0220(15) -0.0046(12) -0.0047(12) -0.0033(11)
C45 0.0284(15) 0.0198(14) 0.0213(15) -0.0054(12) -0.0046(12) -0.0016(11)
C46 0.0260(14) 0.0243(15) 0.0208(15) -0.0031(12) -0.0043(12) -0.0026(12)
C47 0.0273(15) 0.0239(15) 0.0217(15) -0.0027(12) -0.0040(12) -0.0022(12)
C48 0.0387(17) 0.0252(15) 0.0220(16) 0.0007(13) -0.0053(13) -0.0114(13)
C49 0.049(2) 0.0348(18) 0.0276(17) -0.0065(15) -0.0015(15) -0.0168(15)
C50 0.052(2) 0.0331(18) 0.0329(19) 0.0016(15) -0.0188(16) -0.0099(16)
C51 0.073(3) 0.053(2) 0.0271(18) -0.0173(17) 0.0059(18) -0.034(2)
C52 0.066(3) 0.050(2) 0.038(2) 0.0023(19) -0.027(2) -0.015(2)
C53 0.072(3) 0.064(3) 0.0251(19) -0.0016(19) -0.0173(19) -0.031(2)
C54 0.148(5) 0.152(5) 0.087(4) -0.017(4) -0.068(4) -0.030(4)
C55 0.0301(15) 0.0244(15) 0.0229(16) -0.0029(13) -0.0074(12) -0.0032(12)
C56 0.0406(18) 0.0240(15) 0.0246(16) -0.0050(13) -0.0029(13) -0.0043(13)
C57 0.0340(16) 0.0282(16) 0.0216(15) -0.0047(13) -0.0063(13) -0.0003(13)
C58 0.0447(19) 0.0286(17) 0.0230(16) -0.0052(13) -0.0030(14) -0.0046(14)
C59 0.0343(16) 0.0241(15) 0.0308(17) -0.0076(13) -0.0081(13) -0.0005(13)
C60 0.0364(17) 0.0241(15) 0.0245(16) -0.0020(13) -0.0092(13) -0.0050(13)
C61 0.052(2) 0.0251(17) 0.039(2) -0.0009(15) -0.0102(16) -0.0003(15)
C62 0.0331(16) 0.0189(14) 0.0237(16) -0.0040(12) -0.0077(13) -0.0010(12)
C63 0.0389(17) 0.0206(15) 0.0221(15) -0.0067(12) -0.0111(13) -0.0013(12)
C64 0.0380(17) 0.0239(15) 0.0264(16) -0.0048(13) -0.0076(13) -0.0031(13)
C65 0.0349(17) 0.0235(16) 0.0366(18) -0.0023(14) -0.0155(14) -0.0016(13)
C66 0.0369(17) 0.0258(16) 0.0304(17) -0.0061(13) -0.0083(14) 0.0032(13)
C67 0.0442(19) 0.0233(16) 0.041(2) -0.0009(14) -0.0145(16) -0.0077(14)
C68 0.0430(19) 0.0238(16) 0.0349(18) -0.0046(14) -0.0135(15) 0.0007(14)
C69 0.051(2) 0.0231(17) 0.062(3) 0.0002(17) -0.0173(19) -0.0004(15)
C70 0.083(3) 0.046(3) 0.115(4) 0.020(3) 0.003(3) 0.004(2)
C71 0.088(3) 0.044(2) 0.100(4) -0.032(2) -0.034(3) 0.014(2)
C72 0.0372(17) 0.0195(15) 0.0271(16) -0.0061(13) -0.0106(13) 0.0006(12)
C73 0.054(2) 0.0165(15) 0.0323(18) -0.0062(13) -0.0158(15) -0.0004(14)
C74 0.052(2) 0.0209(15) 0.0281(17) -0.0059(13) -0.0171(15) -0.0020(14)
C75 0.0349(16) 0.0245(15) 0.0238(16) -0.0068(13) -0.0089(13) -0.0023(12)
C76 0.0305(15) 0.0231(15) 0.0208(15) -0.0051(12) -0.0074(12) -0.0010(12)
C77 0.0354(16) 0.0195(14) 0.0241(16) -0.0047(12) -0.0105(13) 0.0001(12)
C78 0.0305(16) 0.0270(15) 0.0256(16) -0.0058(13) -0.0060(13) -0.0006(12)
C79 0.0334(17) 0.0322(17) 0.0251(16) -0.0093(14) -0.0035(13) -0.0002(13)
C80 0.0345(17) 0.0277(16) 0.0235(16) -0.0065(13) -0.0047(13) 0.0000(13)
C81 0.0290(16) 0.0327(17) 0.0311(17) -0.0080(14) -0.0069(13) -0.0036(13)
C82 0.0357(17) 0.0238(15) 0.0275(17) -0.0060(13) -0.0098(13) 0.0012(13)
C83 0.0369(17) 0.0368(18) 0.0297(17) -0.0104(15) -0.0111(14) -0.0033(14)
C84 0.045(2) 0.043(2) 0.0301(18) -0.0145(16) -0.0116(15) 0.0034(15)
C85 0.041(2) 0.065(3) 0.038(2) -0.0207(19) -0.0172(16) 0.0108(18)
C86 0.0297(15) 0.0251(15) 0.0182(14) -0.0047(12) -0.0048(12) 0.0001(12)
C87 0.064(3) 0.139(5) 0.075(3) -0.049(3) -0.004(3) -0.022(3)
N1 0.0335(13) 0.0186(12) 0.0216(13) -0.0048(10) -0.0066(11) 0.0011(10)
N2 0.0358(14) 0.0187(12) 0.0195(13) -0.0029(10) -0.0078(10) -0.0009(10)
N3 0.0312(13) 0.0185(12) 0.0201(13) -0.0055(10) -0.0066(10) -0.0009(10)
N4 0.0363(14) 0.0196(12) 0.0212(13) -0.0032(10) -0.0096(11) 0.0005(10)
N5 0.0430(16) 0.0345(15) 0.0252(14) -0.0003(12) -0.0136(12) 0.0004(12)
O1 0.0473(14) 0.0391(13) 0.0304(13) -0.0101(11) -0.0155(11) 0.0031(11)
O2 0.0552(15) 0.0286(13) 0.0353(14) 0.0031(10) -0.0160(11) -0.0041(11)
O3 0.114(3) 0.104(3) 0.0427(18) -0.0189(18) -0.0321(19) -0.037(2)
O4 0.0524(14) 0.0219(11) 0.0298(12) 0.0002(9) -0.0076(10) -0.0021(10)
O5 0.0377(12) 0.0425(13) 0.0301(12) -0.0119(11) -0.0040(10) -0.0006(10)
Zn1 0.0370(3) 0.0157(2) 0.0198(2) -0.00390(16) -0.00963(17) -0.00029(16)

loop_
_atom_type_symbol
_atom_type_description
_atom_type_scat_dispersion_real
_atom_type_scat_dispersion_imag
_atom_type_scat_source
C C 0.0181 0.0091 'International Tables Vol C Tables 4.2.6.8 and 6.1.1.4'
H H 0.0000 0.0000 'International Tables Vol C Tables 4.2.6.8 and 6.1.1.4'
N N 0.0311 0.0180 'International Tables Vol C Tables 4.2.6.8 and 6.1.1.4'
O O 0.0492 0.0322 'International Tables Vol C Tables 4.2.6.8 and 6.1.1.4'
Zn Zn -1.5491 0.6778 'International Tables Vol C Tables 4.2.6.8 and 6.1.1.4'

loop_
_geom_angle_atom_site_label_1
_geom_angle_atom_site_label_2
_geom_angle_atom_site_label_3
_geom_angle
C3 C1 C2 119.9(4)
C3 C1 H1 120.0
C2 C1 H1 120.0
C1 C2 C4 120.4(5)
C1 C2 H2 119.8
C4 C2 H2 119.8
C1 C3 C5 119.7(4)
C1 C3 H3 120.1
C5 C3 H3 120.1
C6 C4 C2 119.2(4)
C6 C4 H4 120.4
C2 C4 H4 120.4
C6 C5 C3 120.3(4)
C6 C5 H5 119.8
C3 C5 H5 119.8
C5 C6 C4 120.4(3)
C5 C6 N5 119.8(3)
C4 C6 N5 119.8(3)
O2 C7 N5 124.6(3)
O2 C7 C9 129.4(3)
N5 C7 C9 106.0(3)
O1 C8 N5 125.0(3)
O1 C8 C10 128.9(3)
N5 C8 C10 106.0(3)
C11 C9 C10 122.6(3)
C11 C9 C7 129.3(3)
C10 C9 C7 108.1(3)
C12 C10 C9 122.4(3)
C12 C10 C8 129.2(3)
C9 C10 C8 108.4(3)
C9 C11 C13 116.5(3)
C9 C11 H11 121.8
C13 C11 H11 121.8
C10 C12 C14 116.7(3)
C10 C12 H12 121.6
C14 C12 H12 121.6
C14 C13 C11 120.8(3)
C14 C13 C15 106.2(3)
C11 C13 C15 132.8(3)
C13 C14 C12 121.0(3)
C13 C14 C86 106.0(3)
C12 C14 C86 132.9(3)
N1 C15 C16 124.0(3)
N1 C15 C13 109.6(3)
C16 C15 C13 126.3(3)
C15 C16 C26 126.0(3)
C15 C16 C17 118.0(3)
C26 C16 C17 115.8(3)
C18 C17 C19 119.0(3)
C18 C17 C16 121.6(3)
C19 C17 C16 119.4(3)
C17 C18 C20 119.5(3)
C17 C18 H18 120.3
C20 C18 H18 120.3
C21 C19 C17 120.6(3)
C21 C19 H19 119.7
C17 C19 H19 119.7
C22 C20 C18 121.2(3)
C22 C20 H20 119.4
C18 C20 H20 119.4
C22 C21 C19 121.0(3)
C22 C21 H21 119.5
C19 C21 H21 119.5
C21 C22 C20 118.4(3)
C21 C22 C23 119.9(3)
C20 C22 C23 121.7(3)
C24 C23 C22 111.9(3)
C24 C23 C25 110.3(3)
C22 C23 C25 111.2(3)
C24 C23 H23 107.8
C22 C23 H23 107.8
C25 C23 H23 107.8
C23 C24 H24A 109.5
C23 C24 H24B 109.5
H24A C24 H24B 109.5
C23 C24 H24C 109.5
H24A C24 H24C 109.5
H24B C24 H24C 109.5
C23 C25 H25A 109.5
C23 C25 H25B 109.5
H25A C25 H25B 109.5
C23 C25 H25C 109.5
H25A C25 H25C 109.5
H25B C25 H25C 109.5
N2 C26 C16 127.2(3)
N2 C26 C27 109.4(3)
C16 C26 C27 123.3(3)
C28 C27 C26 107.2(3)
C28 C27 H27 126.4
C26 C27 H27 126.4
C27 C28 C29 107.0(3)
C27 C28 H28 126.5
C29 C28 H28 126.5
N2 C29 C30 127.5(3)
N2 C29 C28 109.8(3)
C30 C29 C28 122.7(3)
C40 C30 C29 125.9(3)
C40 C30 C31 118.4(3)
C29 C30 C31 115.7(3)
C33 C31 C32 118.5(3)
C33 C31 C30 120.2(3)
C32 C31 C30 121.3(3)
C34 C32 C31 120.1(3)
C34 C32 H32 120.0
C31 C32 H32 120.0
C31 C33 C35 120.9(3)
C31 C33 H33 119.5
C35 C33 H33 119.5
C32 C34 C36 121.8(3)
C32 C34 H34 119.1
C36 C34 H34 119.1
C36 C35 C33 120.7(3)
C36 C35 H35 119.6
C33 C35 H35 119.6
C34 C36 C35 117.9(3)
C34 C36 C37 118.9(3)
C35 C36 C37 123.1(3)
C38 C37 C39 112.5(3)
C38 C37 C36 111.3(3)
C39 C37 C36 113.4(3)
C38 C37 H37 106.3
C39 C37 H37 106.3
C36 C37 H37 106.3
C37 C38 H38A 109.5
C37 C38 H38B 109.5
H38A C38 H38B 109.5
C37 C38 H38C 109.5
H38A C38 H38C 109.5
H38B C38 H38C 109.5
C37 C39 H39A 109.5
C37 C39 H39B 109.5
H39A C39 H39B 109.5
C37 C39 H39C 109.5
H39A C39 H39C 109.5
H39B C39 H39C 109.5
N3 C40 C30 124.4(3)
N3 C40 C42 109.4(2)
C30 C40 C42 126.2(3)
N3 C41 C62 124.1(3)
N3 C41 C43 109.6(3)
C62 C41 C43 126.3(3)
C44 C42 C43 119.8(3)
C44 C42 C40 134.1(3)
C43 C42 C40 106.1(3)
C45 C43 C42 119.5(3)
C45 C43 C41 134.1(3)
C42 C43 C41 106.2(2)
C46 C44 C42 120.8(3)
C46 C44 H44 119.6
C42 C44 H44 119.6
C47 C45 C43 120.8(3)
C47 C45 H45 119.6
C43 C45 H45 119.6
C44 C46 C47 119.4(3)
C44 C46 C48 117.2(3)
C47 C46 C48 123.4(3)
C45 C47 C46 119.5(3)
C45 C47 C55 117.6(3)
C46 C47 C55 122.8(3)
C50 C48 C49 118.0(3)
C50 C48 C46 121.9(3)
C49 C48 C46 120.0(3)
C48 C49 C51 120.2(4)
C48 C49 H49 119.9
C51 C49 H49 119.9
C52 C50 C48 122.3(4)
C52 C50 H50 118.8
C48 C50 H50 118.8
C53 C51 C49 120.5(4)
C53 C51 H51 119.8
C49 C51 H51 119.8
C53 C52 C50 119.6(4)
C53 C52 H52 120.2
C50 C52 H52 120.2
O3 C53 C52 123.8(4)
O3 C53 C51 116.7(4)
C52 C53 C51 119.5(3)
O3 C54 H54A 109.5
O3 C54 H54B 109.5
H54A C54 H54B 109.5
O3 C54 H54C 109.5
H54A C54 H54C 109.5
H54B C54 H54C 109.5
C57 C55 C56 117.4(3)
C57 C55 C47 121.0(3)
C56 C55 C47 121.6(3)
C58 C56 C55 121.6(3)
C58 C56 H56 119.2
C55 C56 H56 119.2
C55 C57 C59 122.1(3)
C55 C57 H57 119.0
C59 C57 H57 119.0
C56 C58 C60 120.1(3)
C56 C58 H58 120.0
C60 C58 H58 120.0
C57 C59 C60 119.7(3)
C57 C59 H59 120.1
C60 C59 H59 120.1
O4 C60 C59 125.4(3)
O4 C60 C58 115.5(3)
C59 C60 C58 119.1(3)
O4 C61 H61A 109.5
O4 C61 H61B 109.5
H61A C61 H61B 109.5
O4 C61 H61C 109.5
H61A C61 H61C 109.5
H61B C61 H61C 109.5
C41 C62 C72 126.0(3)
C41 C62 C63 118.5(3)
C72 C62 C63 115.4(3)
C64 C63 C65 117.7(3)
C64 C63 C62 120.8(3)
C65 C63 C62 121.5(3)
C66 C64 C63 121.1(3)
C66 C64 H64 119.4
C63 C64 H64 119.4
C67 C65 C63 121.0(3)
C67 C65 H65 119.5
C63 C65 H65 119.5
C64 C66 C68 121.3(3)
C64 C66 H66 119.3
C68 C66 H66 119.3
C65 C67 C68 121.2(3)
C65 C67 H67 119.4
C68 C67 H67 119.4
C67 C68 C66 117.7(3)
C67 C68 C69 122.2(3)
C66 C68 C69 119.9(3)
C70 C69 C68 114.7(4)
C70 C69 C71 106.5(5)
C68 C69 C71 108.4(3)
C70 C69 H69 109.1
C68 C69 H69 109.1
C71 C69 H69 109.1
C69 C70 H70A 109.5
C69 C70 H70B 109.5
H70A C70 H70B 109.5
C69 C70 H70C 109.5
H70A C70 H70C 109.5
H70B C70 H70C 109.5
C69 C71 H71A 109.5
C69 C71 H71B 109.5
H71A C71 H71B 109.5
C69 C71 H71C 109.5
H71A C71 H71C 109.5
H71B C71 H71C 109.5
N4 C72 C62 126.4(3)
N4 C72 C73 109.4(3)
C62 C72 C73 124.2(3)
C74 C73 C72 107.4(3)
C74 C73 H73 126.3
C72 C73 H73 126.3
C73 C74 C75 107.2(3)
C73 C74 H74 126.4
C75 C74 H74 126.4
N4 C75 C76 127.4(3)
N4 C75 C74 109.5(3)
C76 C75 C74 123.1(3)
C86 C76 C75 126.3(3)
C86 C76 C77 118.2(3)
C75 C76 C77 115.4(3)
C79 C77 C78 118.3(3)
C79 C77 C76 120.6(3)
C78 C77 C76 121.0(3)
C80 C78 C77 120.9(3)
C80 C78 H78 119.5
C77 C78 H78 119.5
C81 C79 C77 120.6(3)
C81 C79 H79 119.7
C77 C79 H79 119.7
C78 C80 C82 120.9(3)
C78 C80 H80 119.6
C82 C80 H80 119.6
C79 C81 C82 121.2(3)
C79 C81 H81 119.4
C82 C81 H81 119.4
C80 C82 C81 118.0(3)
C80 C82 C83 122.9(3)
C81 C82 C83 119.2(3)
C82 C83 C84 113.8(3)
C82 C83 C85 110.0(3)
C84 C83 C85 109.6(3)
C82 C83 H83 107.8
C84 C83 H83 107.8
C85 C83 H83 107.8
C83 C84 H84A 109.5
C83 C84 H84B 109.5
H84A C84 H84B 109.5
C83 C84 H84C 109.5
H84A C84 H84C 109.5
H84B C84 H84C 109.5
C83 C85 H85A 109.5
C83 C85 H85B 109.5
H85A C85 H85B 109.5
C83 C85 H85C 109.5
H85A C85 H85C 109.5
H85B C85 H85C 109.5
N1 C86 C76 124.3(3)
N1 C86 C14 109.4(3)
C76 C86 C14 126.2(3)
O5 C87 H87A 109.5
O5 C87 H87B 109.5
H87A C87 H87B 109.5
O5 C87 H87C 109.5
H87A C87 H87C 109.5
H87B C87 H87C 109.5
C15 N1 C86 108.7(2)
C15 N1 Zn1 125.7(2)
C86 N1 Zn1 125.07(19)
C29 N2 C26 106.5(2)
C29 N2 Zn1 126.36(19)
C26 N2 Zn1 126.9(2)
C41 N3 C40 108.7(2)
C41 N3 Zn1 125.7(2)
C40 N3 Zn1 125.65(19)
C72 N4 C75 106.5(2)
C72 N4 Zn1 126.0(2)
C75 N4 Zn1 125.7(2)
C8 N5 C7 111.5(3)
C8 N5 C6 123.7(3)
C7 N5 C6 124.8(3)
C53 O3 C54 117.9(5)
C60 O4 C61 117.5(3)
C87 O5 Zn1 121.3(3)
C87 O5 H5A 119.3
Zn1 O5 H5A 119.3
N4 Zn1 N2 166.27(11)
N4 Zn1 N3 88.98(10)
N2 Zn1 N3 89.46(10)
N4 Zn1 N1 89.36(10)
N2 Zn1 N1 88.69(10)
N3 Zn1 N1 165.29(10)
N4 Zn1 O5 95.00(10)
N2 Zn1 O5 98.73(10)
N3 Zn1 O5 96.09(9)
N1 Zn1 O5 98.62(9)

loop_
_geom_bond_atom_site_label_1
_geom_bond_atom_site_label_2
_geom_bond_distance
C1 C3 1.371(6)
C1 C2 1.371(7)
C1 H1 0.9500
C2 C4 1.392(6)
C2 H2 0.9500
C3 C5 1.387(5)
C3 H3 0.9500
C4 C6 1.373(6)
C4 H4 0.9500
C5 C6 1.364(5)
C5 H5 0.9500
C6 N5 1.442(4)
C7 O2 1.205(4)
C7 N5 1.407(5)
C7 C9 1.486(4)
C8 O1 1.208(4)
C8 N5 1.401(4)
C8 C10 1.486(4)
C9 C11 1.372(5)
C9 C10 1.389(5)
C10 C12 1.370(4)
C11 C13 1.415(4)
C11 H11 0.9500
C12 C14 1.411(4)
C12 H12 0.9500
C13 C14 1.410(4)
C13 C15 1.455(4)
C14 C86 1.462(4)
C15 N1 1.366(4)
C15 C16 1.402(4)
C16 C26 1.405(4)
C16 C17 1.499(4)
C17 C18 1.384(5)
C17 C19 1.388(5)
C18 C20 1.402(5)
C18 H18 0.9500
C19 C21 1.386(5)
C19 H19 0.9500
C20 C22 1.386(5)
C20 H20 0.9500
C21 C22 1.373(5)
C21 H21 0.9500
C22 C23 1.523(4)
C23 C24 1.502(5)
C23 C25 1.533(5)
C23 H23 1.0000
C24 H24A 0.9800
C24 H24B 0.9800
C24 H24C 0.9800
C25 H25A 0.9800
C25 H25B 0.9800
C25 H25C 0.9800
C26 N2 1.373(4)
C26 C27 1.432(4)
C27 C28 1.354(5)
C27 H27 0.9500
C28 C29 1.430(4)
C28 H28 0.9500
C29 N2 1.369(4)
C29 C30 1.410(4)
C30 C40 1.394(4)
C30 C31 1.498(4)
C31 C33 1.383(5)
C31 C32 1.396(4)
C32 C34 1.383(4)
C32 H32 0.9500
C33 C35 1.393(4)
C33 H33 0.9500
C34 C36 1.386(5)
C34 H34 0.9500
C35 C36 1.386(5)
C35 H35 0.9500
C36 C37 1.526(4)
C37 C38 1.508(6)
C37 C39 1.511(5)
C37 H37 1.0000
C38 H38A 0.9800
C38 H38B 0.9800
C38 H38C 0.9800
C39 H39A 0.9800
C39 H39B 0.9800
C39 H39C 0.9800
C40 N3 1.370(4)
C40 C42 1.469(4)
C41 N3 1.366(4)
C41 C62 1.398(4)
C41 C43 1.466(4)
C42 C44 1.400(4)
C42 C43 1.405(4)
C43 C45 1.397(4)
C44 C46 1.391(4)
C44 H44 0.9500
C45 C47 1.396(4)
C45 H45 0.9500
C46 C47 1.417(4)
C46 C48 1.492(4)
C47 C55 1.499(4)
C48 C50 1.384(5)
C48 C49 1.394(5)
C49 C51 1.398(5)
C49 H49 0.9500
C50 C52 1.383(5)
C50 H50 0.9500
C51 C53 1.390(7)
C51 H51 0.9500
C52 C53 1.379(7)
C52 H52 0.9500
C53 O3 1.363(5)
C54 O3 1.428(9)
C54 H54A 0.9800
C54 H54B 0.9800
C54 H54C 0.9800
C55 C57 1.381(5)
C55 C56 1.403(5)
C56 C58 1.375(5)
C56 H56 0.9500
C57 C59 1.390(4)
C57 H57 0.9500
C58 C60 1.400(5)
C58 H58 0.9500
C59 C60 1.391(5)
C59 H59 0.9500
C60 O4 1.360(4)
C61 O4 1.423(4)
C61 H61A 0.9800
C61 H61B 0.9800
C61 H61C 0.9800
C62 C72 1.411(4)
C62 C63 1.491(4)
C63 C64 1.388(5)
C63 C65 1.395(5)
C64 C66 1.376(4)
C64 H64 0.9500
C65 C67 1.381(5)
C65 H65 0.9500
C66 C68 1.389(5)
C66 H66 0.9500
C67 C68 1.387(5)
C67 H67 0.9500
C68 C69 1.520(5)
C69 C70 1.493(7)
C69 C71 1.528(7)
C69 H69 1.0000
C70 H70A 0.9800
C70 H70B 0.9800
C70 H70C 0.9800
C71 H71A 0.9800
C71 H71B 0.9800
C71 H71C 0.9800
C72 N4 1.374(4)
C72 C73 1.431(5)
C73 C74 1.351(5)
C73 H73 0.9500
C74 C75 1.432(4)
C74 H74 0.9500
C75 N4 1.375(4)
C75 C76 1.400(4)
C76 C86 1.397(4)
C76 C77 1.494(4)
C77 C79 1.392(5)
C77 C78 1.393(5)
C78 C80 1.387(5)
C78 H78 0.9500
C79 C81 1.386(5)
C79 H79 0.9500
C80 C82 1.393(5)
C80 H80 0.9500
C81 C82 1.395(5)
C81 H81 0.9500
C82 C83 1.519(4)
C83 C84 1.528(5)
C83 C85 1.531(5)
C83 H83 1.0000
C84 H84A 0.9800
C84 H84B 0.9800
C84 H84C 0.9800
C85 H85A 0.9800
C85 H85B 0.9800
C85 H85C 0.9800
C86 N1 1.367(4)
C87 O5 1.416(6)
C87 H87A 0.9800
C87 H87B 0.9800
C87 H87C 0.9800
N1 Zn1 2.156(2)
N2 Zn1 2.006(3)
N3 Zn1 2.146(2)
N4 Zn1 2.006(3)
O5 Zn1 2.175(2)
O5 H5A 0.9500

loop_
_platon_squeeze_void_nr
_platon_squeeze_void_average_x
_platon_squeeze_void_average_y
_platon_squeeze_void_average_z
_platon_squeeze_void_volume
_platon_squeeze_void_count_electrons
_platon_squeeze_void_content
1 0.500 1.000 0.000 188 62 ' '
2 0.408 0.307 0.232 44 12 ' '
3 0.333 0.518 0.762 8 0 ' '
4 0.592 0.693 0.768 44 11 ' '
5 0.667 0.482 0.237 8 0 ' '
